data_1568676
loop_
_publ_author_name
'Xu, Qingshuang'
'Zhang, Yutao'
'Zhu, Mingming'
'Yan, Chenxu'
'Mao, Wenle'
'Zhu, Wei-Hong'
'Guo, Zhiqian'

_publ_section_title
;
 Bent-to-planar Si-rhodamines: a distinct rehybridization lights up NIR-II
 fluorescence for tracking nitric oxide in the Alzheimer's disease brain.
;
_journal_issue 15
_journal_name_full 'Chemical science'
_journal_page_first 4091
_journal_page_last 4101
_journal_paper_doi 10.1039/d3sc00193h
_journal_volume 14
_journal_year 2023
_chemical_formula_moiety 'C23 H32 Cl N2 Si, Cl, C0.5 H Cl1.2, C H2 Cl2, C0.5 H Cl0.8'
_chemical_formula_sum 'C25 H36 Cl6 N2 Si'
_chemical_formula_weight 605.35
_space_group_crystal_system orthorhombic
_space_group_IT_number 61
_space_group_name_Hall '-P 2ac 2ab'
_space_group_name_H-M_alt 'P b c a'
_atom_sites_solution_hydrogens geom
_audit_creation_date 2021-12-29
_audit_creation_method
;
Olex2 1.2
(compiled 2018.05.29 svn.r3508 for OlexSys, GUI svn.r5506)
;
_audit_update_record
;
2022-01-04 deposited with the CCDC.	2023-03-06 downloaded from the CCDC.
;
_cell_angle_alpha 90
_cell_angle_beta 90
_cell_angle_gamma 90
_cell_formula_units_Z 8
_cell_length_a 22.2241(9)
_cell_length_b 9.0072(3)
_cell_length_c 30.4536(11)
_cell_measurement_reflns_used 9876
_cell_measurement_temperature 272(2)
_cell_measurement_theta_max 67.92
_cell_measurement_theta_min 2.90
_cell_volume 6096.1(4)
_computing_cell_refinement 'SAINT V8.40B (?, 2016)'
_computing_data_reduction 'SAINT V8.40B (?, 2016)'
_computing_molecular_graphics 'Olex2 (Dolomanov et al., 2009)'
_computing_publication_material 'Olex2 (Dolomanov et al., 2009)'
_computing_structure_refinement 'XL (Sheldrick, 2008)'
_computing_structure_solution 'SHELXT 2018/2 (Sheldrick, 2018)'
_diffrn_ambient_temperature 272.0
_diffrn_measured_fraction_theta_full 0.996
_diffrn_measured_fraction_theta_max 0.994
_diffrn_measurement_device_type 'Bruker APEX-II CCD'
_diffrn_measurement_method '\f and \w scans'
_diffrn_radiation_type CuK\a
_diffrn_radiation_wavelength 1.54178
_diffrn_reflns_av_R_equivalents 0.0784
_diffrn_reflns_av_unetI/netI 0.0452
_diffrn_reflns_Laue_measured_fraction_full 0.996
_diffrn_reflns_Laue_measured_fraction_max 0.994
_diffrn_reflns_limit_h_max 26
_diffrn_reflns_limit_h_min -26
_diffrn_reflns_limit_k_max 10
_diffrn_reflns_limit_k_min -10
_diffrn_reflns_limit_l_max 36
_diffrn_reflns_limit_l_min -34
_diffrn_reflns_number 54262
_diffrn_reflns_point_group_measured_fraction_full 0.996
_diffrn_reflns_point_group_measured_fraction_max 0.994
_diffrn_reflns_theta_full 67.679
_diffrn_reflns_theta_max 68.298
_diffrn_reflns_theta_min 2.902
_diffrn_standards_number 0
_exptl_absorpt_coefficient_mu 5.646
_exptl_absorpt_correction_T_max 0.7531
_exptl_absorpt_correction_T_min 0.4474
_exptl_absorpt_correction_type multi-scan
_exptl_absorpt_process_details
'SADABS-2016/2 (Bruker,2016/2) was used for absorption correction. wR2(int) was 0.1535 before and 0.0773 after correction. The Ratio of minimum to maximum transmission is 0.5941. The \l/2 correction factor is Not present.'
_exptl_crystal_colour 'dull dark black'
_exptl_crystal_colour_lustre dull
_exptl_crystal_colour_modifier dark
_exptl_crystal_colour_primary black
_exptl_crystal_density_diffrn 1.319
_exptl_crystal_description needle
_exptl_crystal_F_000 2528
_exptl_crystal_size_max 0.1
_exptl_crystal_size_mid 0.05
_exptl_crystal_size_min 0.02
_refine_diff_density_max 0.340
_refine_diff_density_min -0.453
_refine_diff_density_rms 0.058
_refine_ls_extinction_method none
_refine_ls_goodness_of_fit_ref 1.050
_refine_ls_hydrogen_treatment constr
_refine_ls_matrix_type full
_refine_ls_number_parameters 367
_refine_ls_number_reflns 5562
_refine_ls_number_restraints 41
_refine_ls_restrained_S_all 1.061
_refine_ls_R_factor_all 0.0912
_refine_ls_R_factor_gt 0.0568
_refine_ls_shift/su_max 0.001
_refine_ls_shift/su_mean 0.000
_refine_ls_structure_factor_coef Fsqd
_refine_ls_weighting_details 'w=1/[\s^2^(Fo^2^)+(0.0863P)^2^+2.3318P] where P=(Fo^2^+2Fc^2^)/3'
_refine_ls_weighting_scheme calc
_refine_ls_wR_factor_gt 0.1454
_refine_ls_wR_factor_ref 0.1648
_reflns_Friedel_coverage 0.000
_reflns_number_gt 3797
_reflns_number_total 5562
_reflns_threshold_expression 'I > 2\s(I)'
_cod_data_source_file d3sc00193h2.cif
_cod_data_source_block xqs_p_sirhd_3rd_0ma_a
_cod_depositor_comments 'Adding full bibliography for 1568674--1568676.cif.'
_cod_database_code 1568676
_shelx_shelxl_version_number 2018/3
_shelx_space_group_comment
;
The symmetry employed for this shelxl refinement is uniquely defined
by the following loop, which should always be used as a source of
symmetry information in preference to the above space-group names.
They are only intended as comments.
;
_shelx_estimated_absorpt_t_max 0.895
_shelx_estimated_absorpt_t_min 0.602
_olex2_refinement_description
;
1. Fixed Uiso
 At 1.2 times of:
  All C(H) groups, All C(H,H) groups
 At 1.5 times of:
  All C(H,H,H) groups
2. Restrained distances
 Cl7-C00Y \\sim Cl1-C5
 with sigma of 0.02
 Cl6-C00Y \\sim Cl2-C5
 with sigma of 0.02
 Cl5-C18 \\sim Cl04-C00W
 with sigma of 0.02
 Cl05-C00W \\sim Cl0A-C18
 with sigma of 0.02
 Cl2-Cl1 \\sim Cl7-Cl6
 with sigma of 0.02
3. Uiso/Uaniso restraints and constraints
Cl7 \\sim Cl1 \\sim Cl6 \\sim Cl2: within 2A with sigma of 0.04 and sigma for
terminal atoms of 0.08
C00Y \\sim C5: within 2A with sigma of 0.04 and sigma for terminal atoms of 0.08
Cl5 \\sim Cl04 \\sim Cl05 \\sim Cl0A: within 2A with sigma of 0.04 and sigma
for terminal atoms of 0.08
C18 \\sim C00W: within 2A with sigma of 0.04 and sigma for terminal atoms of
0.08
4. Others
 Fixed Sof: Cl04(0.5) Cl05(0.7) Cl6(0.6) Cl7(0.6) C00W(0.5) H0AA(0.5) HC(0.5)
 C00Y(0.6) HF(0.6) H1AA(0.6) Cl1(0.4) Cl2(0.4) C5(0.4) H5A(0.4) H5B(0.4)
 Cl0A(0.3) Cl5(0.5) C18(0.5) H18A(0.5) H18B(0.5)
5.a Secondary CH2 refined with riding coordinates:
 C00M(H00A,H00B), C00P(H00G,H00K), C00Q(H00M,H00N), C00S(H00S,H00T), C00W(H0AA,
 HC), C00Y(HF,H1AA), C5(H5A,H5B), C18(H18A,H18B)
5.b Aromatic/amide H refined with riding coordinates:
 C00F(H00F), C00H(H00H), C00I(H00I), C00J(H00J), C00L(H00L), C00O(H00O)
5.c Idealised Me refined as rotating group:
 C00N(H00C,H00D,H00E), C00R(H00P,H00Q,H00R), C00T(H00U,H00V,H00W), C00U(H00X,
 H00Y,H), C00V(H00Z,HA,HB), C00X(H00,HD,HE)
;
_olex2_submission_special_instructions 'No special instructions were received'

loop_
_space_group_symop_operation_xyz
'x, y, z'
'-x+1/2, -y, z+1/2'
'-x, y+1/2, -z+1/2'
'x+1/2, -y+1/2, -z'
'-x, -y, -z'
'x-1/2, y, -z-1/2'
'x, -y-1/2, z-1/2'
'-x-1/2, y-1/2, z'

loop_
_atom_site_label
_atom_site_type_symbol
_atom_site_fract_x
_atom_site_fract_y
_atom_site_fract_z
_atom_site_U_iso_or_equiv
_atom_site_adp_type
_atom_site_occupancy
_atom_site_site_symmetry_order
_atom_site_calc_flag
_atom_site_refinement_flags_posn
_atom_site_refinement_flags_adp
_atom_site_refinement_flags_occupancy
_atom_site_disorder_assembly
_atom_site_disorder_group
Cl01 Cl 0.16607(3) 0.36855(9) 0.65318(3) 0.0640(2) Uani 1 1 d . . . . .
Cl3 Cl 0.54253(5) 1.17669(10) 0.58808(3) 0.0771(3) Uani 1 1 d . . . . .
Si02 Si 0.38751(4) 0.37577(8) 0.65987(2) 0.0456(2) Uani 1 1 d . . . . .
Cl04 Cl 0.5004(5) 0.8596(8) 0.6834(3) 0.108(2) Uani 0.5 1 d D U P A 1
Cl05 Cl 0.62973(18) 0.8420(4) 0.67304(14) 0.1108(10) Uani 0.7 1 d D U P A 1
Cl6 Cl 0.63187(15) 1.5624(3) 0.58521(8) 0.1269(9) Uani 0.6 1 d D U P B 1
Cl7 Cl 0.6059(3) 1.5461(6) 0.49087(13) 0.180(3) Uani 0.6 1 d D U P B 1
N008 N 0.33752(12) 0.7343(3) 0.79017(8) 0.0561(6) Uani 1 1 d . . . . .
N009 N 0.35773(14) 0.0265(3) 0.52553(8) 0.0634(7) Uani 1 1 d . . . . .
C00A C 0.33821(13) 0.2776(3) 0.61984(9) 0.0468(6) Uani 1 1 d . . . . .
C00B C 0.26923(12) 0.4603(3) 0.68950(9) 0.0455(6) Uani 1 1 d . . . . .
C00C C 0.33286(12) 0.4781(3) 0.69507(9) 0.0456(6) Uani 1 1 d . . . . .
C00D C 0.27367(13) 0.2884(3) 0.62217(9) 0.0484(6) Uani 1 1 d . . . . .
C00E C 0.24446(13) 0.3724(3) 0.65488(9) 0.0453(6) Uani 1 1 d . . . . .
C00F C 0.35403(14) 0.5683(3) 0.72796(9) 0.0497(7) Uani 1 1 d . . . . .
H00F H 0.395446 0.579860 0.730723 0.060 Uiso 1 1 calc R . . . .
C00G C 0.31605(14) 0.6456(3) 0.75825(9) 0.0495(7) Uani 1 1 d . . . . .
C00H C 0.36476(14) 0.1907(3) 0.58822(9) 0.0513(7) Uani 1 1 d . . . . .
H00H H 0.406497 0.183330 0.587766 0.062 Uiso 1 1 calc R . . . .
C00I C 0.25360(14) 0.6227(3) 0.75250(10) 0.0554(7) Uani 1 1 d . . . . .
H00I H 0.226719 0.668115 0.771672 0.066 Uiso 1 1 calc R . . . .
C00J C 0.23209(13) 0.5364(3) 0.71973(10) 0.0547(7) Uani 1 1 d . . . . .
H00J H 0.190616 0.526495 0.716937 0.066 Uiso 1 1 calc R . . . .
C00K C 0.33104(15) 0.1115(3) 0.55612(10) 0.0557(7) Uani 1 1 d . . . . .
C00L C 0.24055(15) 0.2088(3) 0.58960(10) 0.0596(8) Uani 1 1 d . . . . .
H00L H 0.198756 0.213423 0.590135 0.072 Uiso 1 1 calc R . . . .
C00M C 0.40193(15) 0.7653(4) 0.79691(11) 0.0636(8) Uani 1 1 d . . . . .
H00A H 0.425722 0.689993 0.782163 0.076 Uiso 1 1 calc R . . . .
H00B H 0.411098 0.760928 0.828023 0.076 Uiso 1 1 calc R . . . .
C00N C 0.42876(15) 0.2375(4) 0.69291(11) 0.0648(8) Uani 1 1 d . . . . .
H00C H 0.448853 0.286527 0.716751 0.097 Uiso 1 1 calc GR . . . .
H00D H 0.457925 0.188330 0.674768 0.097 Uiso 1 1 calc GR . . . .
H00E H 0.400960 0.165774 0.704387 0.097 Uiso 1 1 calc GR . . . .
C00O C 0.26758(16) 0.1267(4) 0.55795(11) 0.0634(8) Uani 1 1 d . . . . .
H00O H 0.243996 0.079362 0.536968 0.076 Uiso 1 1 calc R . . . .
C00P C 0.42311(17) 0.0022(4) 0.52361(11) 0.0677(9) Uani 1 1 d . . . . .
H00G H 0.443640 0.090743 0.533813 0.081 Uiso 1 1 calc R . . . .
H00K H 0.434943 -0.014948 0.493370 0.081 Uiso 1 1 calc R . . . .
C00Q C 0.29796(16) 0.8059(4) 0.82248(10) 0.0625(8) Uani 1 1 d . . . . .
H00M H 0.260406 0.833106 0.808376 0.075 Uiso 1 1 calc R . . . .
H00N H 0.316901 0.896216 0.832971 0.075 Uiso 1 1 calc R . . . .
C00R C 0.44005(16) 0.5033(4) 0.63126(12) 0.0729(10) Uani 1 1 d . . . . .
H00P H 0.461588 0.561259 0.652539 0.109 Uiso 1 1 calc GR . . . .
H00Q H 0.417674 0.568185 0.612306 0.109 Uiso 1 1 calc GR . . . .
H00R H 0.468054 0.446519 0.614121 0.109 Uiso 1 1 calc GR . . . .
C00S C 0.32261(19) -0.0490(4) 0.49115(12) 0.0777(10) Uani 1 1 d . . . . .
H00S H 0.285524 -0.086901 0.503677 0.093 Uiso 1 1 calc R . . . .
H00T H 0.345402 -0.132628 0.479895 0.093 Uiso 1 1 calc R . . . .
C00T C 0.28493(19) 0.7064(5) 0.86075(12) 0.0850(11) Uani 1 1 d . . . . .
H00U H 0.259576 0.757551 0.881301 0.128 Uiso 1 1 calc GR . . . .
H00V H 0.321993 0.679459 0.874849 0.128 Uiso 1 1 calc GR . . . .
H00W H 0.264887 0.618425 0.850614 0.128 Uiso 1 1 calc GR . . . .
C00U C 0.4422(2) -0.1278(5) 0.55113(15) 0.0904(12) Uani 1 1 d . . . . .
H00X H 0.484951 -0.141283 0.548565 0.136 Uiso 1 1 calc GR . . . .
H00Y H 0.421994 -0.215664 0.541145 0.136 Uiso 1 1 calc GR . . . .
H H 0.432031 -0.109520 0.581279 0.136 Uiso 1 1 calc GR . . . .
C00V C 0.41841(19) 0.9156(5) 0.77936(16) 0.0918(12) Uani 1 1 d . . . . .
H00Z H 0.459709 0.936584 0.786223 0.138 Uiso 1 1 calc GR . . . .
HA H 0.393074 0.989511 0.792558 0.138 Uiso 1 1 calc GR . . . .
HB H 0.412998 0.916897 0.748092 0.138 Uiso 1 1 calc GR . . . .
C00W C 0.5634(6) 0.870(3) 0.6497(6) 0.116(8) Uani 0.5 1 d D U P A 1
H0AA H 0.558622 0.797429 0.626371 0.139 Uiso 0.5 1 calc R . P A 1
HC H 0.563879 0.967214 0.636100 0.139 Uiso 0.5 1 calc R . P A 1
C00X C 0.3082(3) 0.0553(6) 0.45426(14) 0.1167(18) Uani 1 1 d . . . . .
H00 H 0.284593 0.004437 0.432554 0.175 Uiso 1 1 calc GR . . . .
HD H 0.344881 0.089976 0.441167 0.175 Uiso 1 1 calc GR . . . .
HE H 0.285836 0.138339 0.465427 0.175 Uiso 1 1 calc GR . . . .
C00Y C 0.5864(3) 1.4997(7) 0.54385(19) 0.0766(17) Uani 0.6 1 d D U P B 1
HF H 0.546083 1.536689 0.549233 0.092 Uiso 0.6 1 calc R . P B 1
H1AA H 0.584705 1.392324 0.545764 0.092 Uiso 0.6 1 calc R . P B 1
Cl1 Cl 0.5584(4) 1.5871(15) 0.5095(6) 0.404(10) Uani 0.4 1 d D U P C 2
Cl2 Cl 0.6628(3) 1.4939(9) 0.5534(3) 0.245(3) Uani 0.4 1 d D U P C 2
C5 C 0.6295(7) 1.516(3) 0.4997(4) 0.103(7) Uani 0.4 1 d D U P C 2
H5A H 0.653031 1.583168 0.481886 0.124 Uiso 0.4 1 calc R . P C 2
H5B H 0.626900 1.420601 0.484797 0.124 Uiso 0.4 1 calc R . P C 2
Cl0A Cl 0.6294(5) 0.7876(15) 0.6585(5) 0.211(6) Uani 0.3 1 d D U P D 2
Cl5 Cl 0.5090(5) 0.8539(10) 0.6886(3) 0.121(3) Uani 0.5 1 d D U P D 2
C18 C 0.5599(5) 0.842(3) 0.6455(4) 0.071(4) Uani 0.5 1 d D U P D 2
H18A H 0.543882 0.772602 0.623982 0.085 Uiso 0.5 1 calc R . P D 2
H18B H 0.562357 0.938129 0.631471 0.085 Uiso 0.5 1 calc R . P D 2

loop_
_atom_site_aniso_label
_atom_site_aniso_U_11
_atom_site_aniso_U_22
_atom_site_aniso_U_33
_atom_site_aniso_U_23
_atom_site_aniso_U_13
_atom_site_aniso_U_12
Cl01 0.0458(5) 0.0764(5) 0.0698(5) 0.0019(4) -0.0056(3) 0.0003(4)
Cl3 0.0899(7) 0.0778(5) 0.0635(5) -0.0013(4) -0.0019(4) -0.0055(5)
Si02 0.0442(4) 0.0471(4) 0.0455(4) -0.0024(3) 0.0026(3) -0.0009(3)
Cl04 0.086(3) 0.084(3) 0.154(6) -0.008(3) 0.014(3) 0.0078(19)
Cl05 0.0867(18) 0.1149(16) 0.1308(18) -0.0088(14) -0.0295(14) -0.0065(13)
Cl6 0.163(3) 0.1113(16) 0.1061(17) -0.0126(13) -0.0145(15) -0.0059(15)
Cl7 0.317(7) 0.148(3) 0.0760(16) 0.0338(18) -0.006(3) -0.082(4)
N008 0.0597(16) 0.0592(13) 0.0494(13) -0.0091(12) 0.0045(11) 0.0039(12)
N009 0.082(2) 0.0606(14) 0.0472(14) -0.0121(13) -0.0017(13) -0.0036(14)
C00A 0.0501(17) 0.0453(13) 0.0450(15) 0.0045(13) -0.0008(12) 0.0008(12)
C00B 0.0475(16) 0.0446(13) 0.0443(14) 0.0068(12) 0.0007(11) 0.0030(12)
C00C 0.0444(16) 0.0481(13) 0.0443(15) 0.0050(12) 0.0014(11) 0.0024(11)
C00D 0.0565(18) 0.0454(13) 0.0431(15) 0.0062(12) -0.0064(12) -0.0001(12)
C00E 0.0423(16) 0.0464(13) 0.0471(15) 0.0112(12) 0.0000(11) 0.0006(12)
C00F 0.0481(16) 0.0544(15) 0.0465(16) -0.0013(13) 0.0028(12) 0.0025(13)
C00G 0.0558(18) 0.0473(14) 0.0453(16) 0.0040(12) 0.0050(12) 0.0023(13)
C00H 0.0542(18) 0.0545(15) 0.0452(16) -0.0012(13) 0.0006(12) -0.0009(13)
C00I 0.0553(19) 0.0601(16) 0.0508(17) -0.0023(15) 0.0109(14) 0.0062(14)
C00J 0.0436(17) 0.0600(16) 0.0604(18) 0.0029(15) 0.0060(13) 0.0057(13)
C00K 0.069(2) 0.0539(15) 0.0439(16) 0.0006(14) -0.0020(14) -0.0020(14)
C00L 0.057(2) 0.0636(17) 0.0579(19) 0.0017(16) -0.0094(14) -0.0009(15)
C00M 0.062(2) 0.0720(19) 0.0567(18) -0.0120(16) -0.0069(15) 0.0113(16)
C00N 0.058(2) 0.0655(18) 0.071(2) -0.0033(17) -0.0111(16) 0.0049(15)
C00O 0.074(2) 0.0668(18) 0.0496(18) -0.0039(15) -0.0133(15) -0.0046(17)
C00P 0.081(3) 0.0692(19) 0.0531(19) -0.0129(17) 0.0119(16) -0.0048(18)
C00Q 0.070(2) 0.0625(18) 0.0551(19) -0.0108(15) 0.0093(15) 0.0052(16)
C00R 0.074(2) 0.0693(19) 0.076(2) -0.0058(18) 0.0207(18) -0.0141(18)
C00S 0.096(3) 0.076(2) 0.061(2) -0.0249(19) -0.0078(19) -0.003(2)
C00T 0.099(3) 0.099(3) 0.057(2) 0.004(2) 0.0171(19) 0.009(2)
C00U 0.087(3) 0.085(3) 0.099(3) 0.005(2) 0.009(2) 0.009(2)
C00V 0.066(3) 0.093(3) 0.116(3) 0.018(3) 0.000(2) -0.006(2)
C00W 0.156(16) 0.093(12) 0.098(11) 0.005(8) 0.034(11) 0.037(10)
C00X 0.174(5) 0.118(4) 0.058(2) -0.010(3) -0.027(3) 0.005(4)
C00Y 0.097(5) 0.069(3) 0.063(4) 0.028(3) 0.005(3) -0.005(3)
Cl1 0.247(12) 0.323(13) 0.64(3) 0.134(17) 0.073(14) -0.053(9)
Cl2 0.175(6) 0.217(7) 0.342(11) 0.048(7) -0.012(7) -0.002(5)
C5 0.091(9) 0.164(16) 0.056(9) -0.020(10) 0.041(7) -0.005(9)
Cl0A 0.117(7) 0.240(13) 0.276(15) 0.139(11) 0.043(8) 0.053(8)
Cl5 0.132(7) 0.144(5) 0.089(3) 0.004(3) 0.029(3) 0.005(4)
C18 0.075(7) 0.073(7) 0.065(7) -0.001(5) -0.019(6) -0.001(5)

loop_
_atom_type_symbol
_atom_type_description
_atom_type_scat_dispersion_real
_atom_type_scat_dispersion_imag
_atom_type_scat_source
C C 0.0181 0.0091 'International Tables Vol C Tables 4.2.6.8 and 6.1.1.4'
H H 0.0000 0.0000 'International Tables Vol C Tables 4.2.6.8 and 6.1.1.4'
Cl Cl 0.3639 0.7018 'International Tables Vol C Tables 4.2.6.8 and 6.1.1.4'
N N 0.0311 0.0180 'International Tables Vol C Tables 4.2.6.8 and 6.1.1.4'
Si Si 0.2541 0.3302 'International Tables Vol C Tables 4.2.6.8 and 6.1.1.4'

loop_
_geom_angle_atom_site_label_1
_geom_angle_atom_site_label_2
_geom_angle_atom_site_label_3
_geom_angle
_geom_angle_site_symmetry_1
_geom_angle_site_symmetry_3
_geom_angle_publ_flag
C00A Si02 C00C 103.17(13) . . ?
C00N Si02 C00A 109.20(14) . . ?
C00N Si02 C00C 110.12(14) . . ?
C00N Si02 C00R 111.19(17) . . ?
C00R Si02 C00A 110.90(15) . . ?
C00R Si02 C00C 111.96(15) . . ?
C00G N008 C00M 123.9(2) . . ?
C00G N008 C00Q 122.2(3) . . ?
C00Q N008 C00M 113.9(2) . . ?
C00K N009 C00P 123.3(3) . . ?
C00K N009 C00S 121.5(3) . . ?
C00P N009 C00S 115.2(3) . . ?
C00D C00A Si02 121.5(2) . . ?
C00H C00A Si02 118.5(2) . . ?
C00H C00A C00D 120.1(3) . . ?
C00E C00B C00C 122.0(2) . . ?
C00J C00B C00C 116.4(3) . . ?
C00J C00B C00E 121.6(3) . . ?
C00B C00C Si02 121.3(2) . . ?
C00F C00C Si02 119.3(2) . . ?
C00F C00C C00B 119.4(3) . . ?
C00E C00D C00A 122.0(3) . . ?
C00E C00D C00L 121.5(3) . . ?
C00L C00D C00A 116.4(3) . . ?
C00B C00E Cl01 114.7(2) . . ?
C00D C00E Cl01 115.4(2) . . ?
C00D C00E C00B 129.9(3) . . ?
C00C C00F C00G 123.8(3) . . ?
N008 C00G C00F 123.0(3) . . ?
N008 C00G C00I 121.6(3) . . ?
C00I C00G C00F 115.4(3) . . ?
C00A C00H C00K 122.7(3) . . ?
C00J C00I C00G 121.5(3) . . ?
C00I C00J C00B 123.6(3) . . ?
N009 C00K C00H 122.0(3) . . ?
N009 C00K C00O 121.4(3) . . ?
C00O C00K C00H 116.6(3) . . ?
C00O C00L C00D 122.7(3) . . ?
N008 C00M C00V 111.0(3) . . ?
C00L C00O C00K 121.4(3) . . ?
N009 C00P C00U 112.0(3) . . ?
N008 C00Q C00T 111.9(3) . . ?
N009 C00S C00X 110.9(3) . . ?
Cl05 C00W Cl04 117.1(11) . . ?
Cl6 C00Y Cl7 117.4(4) . . ?
Cl1 C5 Cl2 105.0(9) . . ?
Cl0A C18 Cl5 116.2(10) . . ?

loop_
_geom_bond_atom_site_label_1
_geom_bond_atom_site_label_2
_geom_bond_distance
_geom_bond_site_symmetry_2
_geom_bond_publ_flag
Cl01 C00E 1.743(3) . ?
Si02 C00A 1.862(3) . ?
Si02 C00C 1.864(3) . ?
Si02 C00N 1.845(3) . ?
Si02 C00R 1.855(3) . ?
Cl04 C00W 1.738(12) . ?
Cl05 C00W 1.656(13) . ?
Cl6 C00Y 1.710(7) . ?
Cl7 C00Y 1.722(7) . ?
N008 C00G 1.346(4) . ?
N008 C00M 1.473(4) . ?
N008 C00Q 1.469(4) . ?
N009 C00K 1.343(4) . ?
N009 C00P 1.471(5) . ?
N009 C00S 1.473(4) . ?
C00A C00D 1.439(4) . ?
C00A C00H 1.374(4) . ?
C00B C00C 1.433(4) . ?
C00B C00E 1.429(4) . ?
C00B C00J 1.413(4) . ?
C00C C00F 1.373(4) . ?
C00D C00E 1.409(4) . ?
C00D C00L 1.429(4) . ?
C00F C00G 1.431(4) . ?
C00G C00I 1.414(4) . ?
C00H C00K 1.423(4) . ?
C00I C00J 1.353(4) . ?
C00K C00O 1.418(5) . ?
C00L C00O 1.355(5) . ?
C00M C00V 1.501(5) . ?
C00P C00U 1.501(5) . ?
C00Q C00T 1.499(5) . ?
C00S C00X 1.500(6) . ?
Cl1 C5 1.732(15) . ?
Cl2 C5 1.805(15) . ?
Cl0A C18 1.669(12) . ?
Cl5 C18 1.735(11) . ?
